data_7025844
loop_
_publ_author_name
'Fern\'andez-Moreira, Vanesa'
'Thorp-Greenwood, Flora L'
'Arthur, Richard J.'
'Kariuki, Benson M.'
'Jenkins, Robert L.'
'Coogan, Michael P.'

_publ_section_title
;
 Fluxionality and lability in rhenium 4'-hydroxyterpyridine complexes:
 evidence for an associative mechanism and correlated fluxionality and
 lability.
;
_journal_issue 32
_journal_name_full 'Dalton transactions (Cambridge, England : 2003)'
_journal_page_first 7493
_journal_page_last 7503
_journal_paper_doi 10.1039/c0dt00022a
_journal_volume 39
_journal_year 2010
_chemical_formula_moiety 'C19 H12 Br N2 O4 Re'
_chemical_formula_sum 'C19 H12 Br N2 O4 Re'
_chemical_formula_weight 598.42
_chemical_name_common
;
Re hydroxy bipy Ph
;
_chemical_name_systematic
;
Re hydroxy bipy Ph
;
_space_group_IT_number 14
_symmetry_cell_setting monoclinic
_symmetry_space_group_name_Hall '-P 2yn'
_symmetry_space_group_name_H-M 'P 1 21/n 1'
_atom_sites_solution_hydrogens geom
_atom_sites_solution_primary direct
_atom_sites_solution_secondary difmap
_audit_creation_method SHELXL-97
_cell_angle_alpha 90.00
_cell_angle_beta 106.7710(10)
_cell_angle_gamma 90.00
_cell_formula_units_Z 4
_cell_length_a 6.7559(2)
_cell_length_b 30.9785(9)
_cell_length_c 10.5040(3)
_cell_measurement_temperature 173(2)
_cell_volume 2104.85(11)
_computing_structure_refinement 'SHELXL-97 (Sheldrick, 1997)'
_computing_structure_solution 'SHELXS-97 (Sheldrick, 1990)'
_diffrn_ambient_temperature 173(2)
_diffrn_measured_fraction_theta_full 0.963
_diffrn_measured_fraction_theta_max 0.963
_diffrn_measurement_device_type CCD
_diffrn_measurement_method CCD
_diffrn_radiation_monochromator graphite
_diffrn_radiation_source 'fine-focus sealed tube'
_diffrn_radiation_type MoK\a
_diffrn_radiation_wavelength 0.71073
_diffrn_reflns_av_R_equivalents 0.0369
_diffrn_reflns_av_sigmaI/netI 0.0478
_diffrn_reflns_limit_h_max 8
_diffrn_reflns_limit_h_min -8
_diffrn_reflns_limit_k_max 37
_diffrn_reflns_limit_k_min -40
_diffrn_reflns_limit_l_max 13
_diffrn_reflns_limit_l_min -13
_diffrn_reflns_number 8054
_diffrn_reflns_theta_full 27.49
_diffrn_reflns_theta_max 27.49
_diffrn_reflns_theta_min 2.13
_exptl_absorpt_coefficient_mu 7.696
_exptl_absorpt_correction_type none
_exptl_crystal_colour yellow
_exptl_crystal_density_diffrn 1.888
_exptl_crystal_density_method 'not measured'
_exptl_crystal_description needle
_exptl_crystal_F_000 1128
_exptl_crystal_size_max 0.2
_exptl_crystal_size_mid 0.2
_exptl_crystal_size_min 0.2
_refine_diff_density_max 3.759
_refine_diff_density_min -5.174
_refine_diff_density_rms 0.417
_refine_ls_extinction_coef 0.0071(8)
_refine_ls_extinction_expression Fc^*^=kFc[1+0.001xFc^2^\l^3^/sin(2\q)]^-1/4^
_refine_ls_extinction_method SHELXL
_refine_ls_goodness_of_fit_ref 1.094
_refine_ls_hydrogen_treatment constr
_refine_ls_matrix_type full
_refine_ls_number_parameters 246
_refine_ls_number_reflns 4649
_refine_ls_number_restraints 0
_refine_ls_restrained_S_all 1.094
_refine_ls_R_factor_all 0.0663
_refine_ls_R_factor_gt 0.0596
_refine_ls_shift/su_max 0.001
_refine_ls_shift/su_mean 0.000
_refine_ls_structure_factor_coef Fsqd
_refine_ls_weighting_details 'calc w=1/[\s^2^(Fo^2^)+(0.1424P)^2^+3.9035P] where P=(Fo^2^+2Fc^2^)/3'
_refine_ls_weighting_scheme calc
_refine_ls_wR_factor_gt 0.1857
_refine_ls_wR_factor_ref 0.1940
_reflns_number_gt 4015
_reflns_number_total 4649
_reflns_threshold_expression >2sigma(I)
_cod_data_source_file c0dt00022a.txt
_cod_data_source_block C19H12BrN2O4Re
_cod_original_sg_symbol_H-M P21/n
_cod_database_code 7025844

loop_
_symmetry_equiv_pos_as_xyz
'x, y, z'
'-x+1/2, y+1/2, -z+1/2'
'-x, -y, -z'
'x-1/2, -y-1/2, z-1/2'

loop_
_atom_site_label
_atom_site_type_symbol
_atom_site_fract_x
_atom_site_fract_y
_atom_site_fract_z
_atom_site_U_iso_or_equiv
_atom_site_adp_type
_atom_site_occupancy
_atom_site_symmetry_multiplicity
_atom_site_calc_flag
_atom_site_refinement_flags
Re1 Re 0.63800(5) 0.390777(10) 0.81129(3) 0.0187(2) Uani 1 1 d .
Br2 Br 0.26520(12) 0.42069(3) 0.68826(8) 0.0233(2) Uani 1 1 d .
N1 N 0.7112(10) 0.4146(2) 0.6308(7) 0.0186(13) Uani 1 1 d .
O3 O 0.5328(11) 0.3731(3) 1.0717(7) 0.0381(17) Uani 1 1 d .
C4 C 0.7144(14) 0.4124(3) 0.4049(8) 0.028(2) Uani 1 1 d .
H4 H 0.7059 0.3958 0.3274 0.034 Uiso 1 1 calc R
N5 N 0.7157(10) 0.4577(2) 0.8518(6) 0.0205(14) Uani 1 1 d .
O6 O 1.0637(10) 0.3524(2) 0.9420(7) 0.0346(15) Uani 1 1 d .
C7 C 0.7083(14) 0.3922(2) 0.5205(9) 0.0205(18) Uani 1 1 d .
O9 O 0.4743(14) 0.2990(2) 0.7376(9) 0.051(2) Uani 1 1 d .
C12 C 0.5721(14) 0.3801(3) 0.9730(10) 0.0272(18) Uani 1 1 d .
C13 C 0.8884(16) 0.3218(3) 0.6000(10) 0.036(2) Uani 1 1 d .
H13 H 1.0007 0.3377 0.6555 0.044 Uiso 1 1 calc R
C15 C 0.7117(14) 0.3445(3) 0.5239(9) 0.0240(17) Uani 1 1 d .
C16 C 0.7268(13) 0.4779(3) 0.9671(8) 0.0232(17) Uani 1 1 d .
H16 H 0.7153 0.4608 1.0398 0.028 Uiso 1 1 calc R
C17 C 0.5416(15) 0.3343(3) 0.7624(10) 0.0279(19) Uani 1 1 d .
C18 C 0.7455(12) 0.4825(3) 0.7510(8) 0.0186(15) Uani 1 1 d .
C19 C 0.7328(11) 0.4582(3) 0.6274(8) 0.0188(15) Uani 1 1 d .
C20 C 0.9030(19) 0.2787(3) 0.5967(12) 0.041(2) Uani 1 1 d .
H20 H 1.0266 0.2650 0.6473 0.049 Uiso 1 1 calc R
C22 C 0.5517(16) 0.3204(4) 0.4431(11) 0.040(2) Uani 1 1 d .
H22 H 0.4334 0.3346 0.3878 0.047 Uiso 1 1 calc R
C23 C 0.9070(15) 0.3677(3) 0.8910(9) 0.0274(19) Uani 1 1 d .
C24 C 0.563(2) 0.2746(4) 0.4423(12) 0.050(3) Uani 1 1 d .
H24 H 0.4502 0.2583 0.3886 0.060 Uiso 1 1 calc R
C25 C 0.739(2) 0.2532(4) 0.5199(12) 0.046(3) Uani 1 1 d .
H25 H 0.7477 0.2226 0.5208 0.056 Uiso 1 1 calc R
O1 O 0.7401(10) 0.4757(2) 0.2863(6) 0.0318(15) Uani 1 1 d .
H1 H 0.6436 0.4663 0.2227 0.038 Uiso 1 1 calc R
C2 C 0.7328(12) 0.4563(3) 0.4017(8) 0.0199(16) Uani 1 1 d .
C1 C 0.7466(12) 0.4798(3) 0.5148(8) 0.0181(15) Uani 1 1 d .
H2 H 0.7652 0.5102 0.5158 0.022 Uiso 1 1 calc R
C8 C 0.7784(13) 0.5468(3) 0.8813(9) 0.0240(17) Uani 1 1 d .
H8 H 0.7957 0.5771 0.8903 0.029 Uiso 1 1 calc R
C5 C 0.7539(13) 0.5220(3) 0.9861(9) 0.0240(17) Uani 1 1 d .
H5 H 0.7557 0.5349 1.0684 0.029 Uiso 1 1 calc R
C3 C 0.7774(13) 0.5266(3) 0.7646(9) 0.0245(17) Uani 1 1 d .
H3 H 0.7985 0.5429 0.6931 0.029 Uiso 1 1 calc R

loop_
_atom_site_aniso_label
_atom_site_aniso_U_11
_atom_site_aniso_U_22
_atom_site_aniso_U_33
_atom_site_aniso_U_23
_atom_site_aniso_U_13
_atom_site_aniso_U_12
Re1 0.0227(3) 0.0132(3) 0.0202(3) 0.00027(10) 0.00619(16) 0.00082(10)
Br2 0.0210(4) 0.0204(5) 0.0276(5) -0.0005(3) 0.0055(3) -0.0011(3)
N1 0.017(3) 0.015(4) 0.023(3) -0.002(3) 0.004(2) 0.001(3)
O3 0.042(4) 0.053(5) 0.024(3) 0.004(3) 0.017(3) 0.002(4)
C4 0.031(4) 0.038(5) 0.020(4) -0.009(4) 0.012(3) 0.005(4)
N5 0.015(3) 0.030(4) 0.016(3) 0.002(3) 0.005(2) 0.007(3)
O6 0.029(3) 0.030(4) 0.042(4) 0.004(3) 0.006(3) 0.010(3)
C7 0.021(4) 0.019(5) 0.020(4) -0.004(3) 0.004(3) -0.003(3)
O9 0.072(6) 0.027(4) 0.058(5) -0.001(4) 0.028(4) -0.009(4)
C12 0.029(5) 0.019(4) 0.035(5) 0.005(4) 0.011(4) 0.006(4)
C13 0.039(5) 0.036(6) 0.037(5) -0.011(4) 0.016(4) 0.005(4)
C15 0.033(4) 0.015(4) 0.027(4) -0.005(3) 0.012(3) 0.002(3)
C16 0.026(4) 0.024(5) 0.019(4) -0.006(3) 0.005(3) 0.005(3)
C17 0.039(5) 0.010(4) 0.038(5) 0.004(3) 0.015(4) -0.004(4)
C18 0.019(4) 0.018(4) 0.018(4) -0.005(3) 0.004(3) -0.002(3)
C19 0.014(3) 0.025(4) 0.018(4) -0.002(3) 0.005(3) 0.001(3)
C20 0.060(7) 0.015(5) 0.054(6) 0.001(4) 0.026(5) 0.010(5)
C22 0.033(5) 0.038(6) 0.043(6) -0.015(4) 0.002(4) -0.010(4)
C23 0.040(5) 0.020(5) 0.026(4) -0.002(3) 0.014(4) -0.001(4)
C24 0.066(8) 0.036(6) 0.055(7) -0.028(5) 0.027(6) -0.027(6)
C25 0.073(8) 0.021(5) 0.051(7) -0.015(5) 0.027(6) -0.004(5)
O1 0.041(4) 0.038(4) 0.019(3) -0.001(3) 0.012(3) 0.003(3)
C2 0.020(4) 0.018(4) 0.023(4) 0.000(3) 0.007(3) -0.001(3)
C1 0.021(4) 0.010(4) 0.021(4) 0.002(3) 0.002(3) 0.002(3)
C8 0.033(4) 0.004(3) 0.039(5) -0.003(3) 0.017(4) -0.002(3)
C5 0.025(4) 0.023(4) 0.027(4) -0.004(3) 0.012(3) 0.001(3)
C3 0.027(4) 0.017(4) 0.032(4) -0.005(3) 0.012(3) -0.001(3)

loop_
_atom_type_symbol
_atom_type_description
_atom_type_scat_dispersion_real
_atom_type_scat_dispersion_imag
_atom_type_scat_source
C C 0.0033 0.0016 'International Tables Vol C Tables 4.2.6.8 and 6.1.1.4'
H H 0.0000 0.0000 'International Tables Vol C Tables 4.2.6.8 and 6.1.1.4'
N N 0.0061 0.0033 'International Tables Vol C Tables 4.2.6.8 and 6.1.1.4'
O O 0.0106 0.0060 'International Tables Vol C Tables 4.2.6.8 and 6.1.1.4'
Br Br -0.2901 2.4595 'International Tables Vol C Tables 4.2.6.8 and 6.1.1.4'
Re Re -1.0185 7.2310 'International Tables Vol C Tables 4.2.6.8 and 6.1.1.4'

loop_
_geom_angle_atom_site_label_1
_geom_angle_atom_site_label_2
_geom_angle_atom_site_label_3
_geom_angle
C17 Re1 C12 86.0(4)
C17 Re1 C23 89.0(4)
C12 Re1 C23 89.0(4)
C17 Re1 N5 173.5(3)
C12 Re1 N5 95.6(3)
C23 Re1 N5 97.3(3)
C17 Re1 N1 102.7(3)
C12 Re1 N1 170.6(3)
C23 Re1 N1 94.6(3)
N5 Re1 N1 75.4(2)
C17 Re1 Br2 89.2(3)
C12 Re1 Br2 93.5(3)
C23 Re1 Br2 176.8(3)
N5 Re1 Br2 84.40(17)
N1 Re1 Br2 83.20(17)
C7 N1 C19 117.7(7)
C7 N1 Re1 127.8(6)
C19 N1 Re1 113.9(5)
C2 C4 C7 120.0(8)
C2 C4 H4 120.0
C7 C4 H4 120.0
C16 N5 C18 117.0(8)
C16 N5 Re1 124.9(6)
C18 N5 Re1 118.0(5)
N1 C7 C4 121.9(8)
N1 C7 C15 119.9(8)
C4 C7 C15 118.1(8)
O3 C12 Re1 179.3(9)
C20 C13 C15 122.5(10)
C20 C13 H13 118.8
C15 C13 H13 118.8
C22 C15 C13 117.3(9)
C22 C15 C7 121.3(9)
C13 C15 C7 121.0(8)
N5 C16 C5 124.0(8)
N5 C16 H16 118.0
C5 C16 H16 118.0
O9 C17 Re1 175.8(8)
N5 C18 C3 121.8(7)
N5 C18 C19 114.1(7)
C3 C18 C19 124.1(8)
N1 C19 C1 122.5(7)
N1 C19 C18 117.5(7)
C1 C19 C18 120.1(8)
C13 C20 C25 121.4(11)
C13 C20 H20 119.3
C25 C20 H20 119.3
C15 C22 C24 120.6(11)
C15 C22 H22 119.7
C24 C22 H22 119.7
O6 C23 Re1 176.6(8)
C25 C24 C22 120.4(10)
C25 C24 H24 119.8
C22 C24 H24 119.8
C24 C25 C20 117.7(10)
C24 C25 H25 121.1
C20 C25 H25 121.1
C2 O1 H1 109.5
C4 C2 O1 119.2(7)
C4 C2 C1 119.4(8)
O1 C2 C1 121.4(8)
C2 C1 C19 118.5(8)
C2 C1 H2 120.8
C19 C1 H2 120.8
C3 C8 C5 119.0(8)
C3 C8 H8 120.5
C5 C8 H8 120.5
C16 C5 C8 118.1(8)
C16 C5 H5 121.0
C8 C5 H5 121.0
C8 C3 C18 120.1(8)
C8 C3 H3 119.9
C18 C3 H3 119.9

loop_
_geom_bond_atom_site_label_1
_geom_bond_atom_site_label_2
_geom_bond_distance
Re1 C17 1.886(9)
Re1 C12 1.905(9)
Re1 C23 1.907(10)
Re1 N5 2.151(8)
Re1 N1 2.219(7)
Re1 Br2 2.6445(9)
N1 C7 1.346(11)
N1 C19 1.360(11)
O3 C12 1.162(11)
C4 C2 1.366(13)
C4 C7 1.377(13)
C4 H4 0.9500
N5 C16 1.345(10)
N5 C18 1.369(10)
O6 C23 1.142(11)
C7 C15 1.477(11)
O9 C17 1.183(12)
C13 C20 1.339(14)
C13 C15 1.418(14)
C13 H13 0.9500
C15 C22 1.384(13)
C16 C5 1.386(12)
C16 H16 0.9500
C18 C3 1.384(11)
C18 C19 1.481(10)
C19 C1 1.386(11)
C20 C25 1.409(17)
C20 H20 0.9500
C22 C24 1.424(17)
C22 H22 0.9500
C24 C25 1.399(19)
C24 H24 0.9500
C25 H25 0.9500
O1 C2 1.368(10)
O1 H1 0.8400
C2 C1 1.374(11)
C1 H2 0.9500
C8 C3 1.375(12)
C8 C5 1.390(12)
C8 H8 0.9500
C5 H5 0.9500
C3 H3 0.9500

loop_
_geom_torsion_atom_site_label_1
_geom_torsion_atom_site_label_2
_geom_torsion_atom_site_label_3
_geom_torsion_atom_site_label_4
_geom_torsion
C17 Re1 N1 C7 -6.5(8)
C12 Re1 N1 C7 -164.4(19)
C23 Re1 N1 C7 83.5(7)
N5 Re1 N1 C7 179.9(7)
Br2 Re1 N1 C7 -94.2(7)
C17 Re1 N1 C19 163.7(6)
C12 Re1 N1 C19 6(2)
C23 Re1 N1 C19 -106.2(6)
N5 Re1 N1 C19 -9.9(5)
Br2 Re1 N1 C19 76.1(5)
C17 Re1 N5 C16 110(3)
C12 Re1 N5 C16 6.2(7)
C23 Re1 N5 C16 -83.5(7)
N1 Re1 N5 C16 -176.4(7)
Br2 Re1 N5 C16 99.2(6)
C17 Re1 N5 C18 -66(3)
C12 Re1 N5 C18 -170.1(6)
C23 Re1 N5 C18 100.2(6)
N1 Re1 N5 C18 7.3(5)
Br2 Re1 N5 C18 -77.1(5)
C19 N1 C7 C4 -3.8(12)
Re1 N1 C7 C4 166.1(6)
C19 N1 C7 C15 172.3(8)
Re1 N1 C7 C15 -17.8(12)
C2 C4 C7 N1 2.8(14)
C2 C4 C7 C15 -173.3(8)
C17 Re1 C12 O3 42(95)
C23 Re1 C12 O3 -47(95)
N5 Re1 C12 O3 -144(95)
N1 Re1 C12 O3 -159(94)
Br2 Re1 C12 O3 131(95)
C20 C13 C15 C22 -0.6(14)
C20 C13 C15 C7 -174.4(9)
N1 C7 C15 C22 119.2(10)
C4 C7 C15 C22 -64.6(12)
N1 C7 C15 C13 -67.3(12)
C4 C7 C15 C13 108.9(10)
C18 N5 C16 C5 4.0(12)
Re1 N5 C16 C5 -172.4(6)
C12 Re1 C17 O9 21(12)
C23 Re1 C17 O9 110(12)
N5 Re1 C17 O9 -83(13)
N1 Re1 C17 O9 -155(12)
Br2 Re1 C17 O9 -72(12)
C16 N5 C18 C3 -2.6(11)
Re1 N5 C18 C3 174.0(6)
C16 N5 C18 C19 179.6(7)
Re1 N5 C18 C19 -3.8(8)
C7 N1 C19 C1 1.6(11)
Re1 N1 C19 C1 -169.8(6)
C7 N1 C19 C18 -177.3(7)
Re1 N1 C19 C18 11.4(8)
N5 C18 C19 N1 -5.3(10)
C3 C18 C19 N1 176.8(7)
N5 C18 C19 C1 175.8(7)
C3 C18 C19 C1 -2.0(12)
C15 C13 C20 C25 -2.1(16)
C13 C15 C22 C24 2.7(15)
C7 C15 C22 C24 176.4(9)
C17 Re1 C23 O6 -49(14)
C12 Re1 C23 O6 37(14)
N5 Re1 C23 O6 132(14)
N1 Re1 C23 O6 -152(14)
Br2 Re1 C23 O6 -105(14)
C15 C22 C24 C25 -2.1(17)
C22 C24 C25 C20 -0.6(17)
C13 C20 C25 C24 2.7(17)
C7 C4 C2 O1 179.5(8)
C7 C4 C2 C1 0.5(13)
C4 C2 C1 C19 -2.6(12)
O1 C2 C1 C19 178.4(7)
N1 C19 C1 C2 1.6(12)
C18 C19 C1 C2 -179.6(7)
N5 C16 C5 C8 -2.4(13)
C3 C8 C5 C16 -0.8(13)
C5 C8 C3 C18 2.1(13)
N5 C18 C3 C8 -0.4(13)
C19 C18 C3 C8 177.3(8)
